data_7714135
loop_
_publ_author_name
'Vanga, Mukundam'
'Diroll, Benjamin T.'
'Mu\~noz-Castro, Alvaro'
'Dias, Rasika'

_publ_section_title
;
 Filling the gap with a bulky diaryl boron group: fluorinated and
 non-fluorinated copper pyrazolates fitted with a dimesityl boron moiety
 on the backbone
;
_journal_name_full 'Dalton Transactions'
_journal_paper_doi 10.1039/D3DT03167E
_journal_year 2023
_chemical_formula_moiety 'C69 H84 B3 Cu3 N6, C7 H15'
_chemical_formula_sum 'C76 H99 B3 Cu3 N6'
_chemical_formula_weight 1319.66
_space_group_crystal_system triclinic
_space_group_IT_number 2
_space_group_name_Hall '-P 1'
_space_group_name_H-M_alt 'P -1'
_atom_sites_solution_hydrogens geom
_atom_sites_solution_primary dual
_audit_creation_date 2023-02-25
_audit_creation_method
;
Olex2 1.5
(compiled 2023.02.24 svn.rf166f9f3 for OlexSys, GUI svn.r6725)
;
_audit_update_record
;
2023-08-09 deposited with the CCDC.	2023-10-06 downloaded from the CCDC.
;
_cell_angle_alpha 109.624(2)
_cell_angle_beta 93.285(2)
_cell_angle_gamma 105.508(2)
_cell_formula_units_Z 2
_cell_length_a 13.9999(5)
_cell_length_b 16.1430(5)
_cell_length_c 17.2755(6)
_cell_measurement_reflns_used 9886
_cell_measurement_temperature 100.00
_cell_measurement_theta_max 30.48
_cell_measurement_theta_min 2.54
_cell_volume 3496.8(2)
_computing_cell_refinement 'SAINT V8.40B (?, 2016)'
_computing_data_collection 'APEX3 Ver. 2016.5-0 (Bruker-AXS, 2016)'
_computing_data_reduction 'SAINT V8.40B (?, 2016)'
_computing_molecular_graphics 'Olex2 1.5 (Dolomanov et al., 2009)'
_computing_publication_material 'Olex2 1.5 (Dolomanov et al., 2009)'
_computing_structure_refinement 'SHELXL 2018/3 (Sheldrick, 2015)'
_computing_structure_solution 'SHELXT 2018/2 (Sheldrick, 2018)'
_diffrn_ambient_temperature 100.00
_diffrn_detector 'charge-coupled device (CCD) area detector'
_diffrn_detector_area_resol_mean 7.9
_diffrn_detector_type 'Photon II 7 CPAD'
_diffrn_measured_fraction_theta_full 0.999
_diffrn_measured_fraction_theta_max 0.987
_diffrn_measurement_device 'three-circle diffractometer'
_diffrn_measurement_device_type 'Bruker D8 Quest Photon II 7'
_diffrn_measurement_method '\f and \w scans'
_diffrn_radiation_collimation '0.6 mm double-pinhole'
_diffrn_radiation_detector 'Photon II 7 CPAD'
_diffrn_radiation_monochromator 'curved graphite'
_diffrn_radiation_probe x-ray
_diffrn_radiation_type 'Mo K\a'
_diffrn_radiation_wavelength 0.71073
_diffrn_radiation_xray_symbol K-L~3~
_diffrn_reflns_av_R_equivalents 0.0306
_diffrn_reflns_av_unetI/netI 0.0390
_diffrn_reflns_Laue_measured_fraction_full 0.999
_diffrn_reflns_Laue_measured_fraction_max 0.987
_diffrn_reflns_limit_h_max 20
_diffrn_reflns_limit_h_min -20
_diffrn_reflns_limit_k_max 22
_diffrn_reflns_limit_k_min -23
_diffrn_reflns_limit_l_max 24
_diffrn_reflns_limit_l_min -24
_diffrn_reflns_number 56142
_diffrn_reflns_point_group_measured_fraction_full 0.999
_diffrn_reflns_point_group_measured_fraction_max 0.987
_diffrn_reflns_theta_full 25.242
_diffrn_reflns_theta_max 30.555
_diffrn_reflns_theta_min 2.410
_diffrn_source 'fine-focus sealed X-ray tube'
_diffrn_source_current 30.0
_diffrn_source_power 1.5
_diffrn_source_type 'KFF MO-2KC-90'
_diffrn_source_voltage 50.0
_diffrn_standards_number 0
_exptl_absorpt_coefficient_mu 0.950
_exptl_absorpt_correction_T_max 0.7461
_exptl_absorpt_correction_T_min 0.6562
_exptl_absorpt_correction_type multi-scan
_exptl_absorpt_process_details
;
SADABS-2016/2 (Bruker,2016/2) was used for absorption correction.
wR2(int) was 0.0479 before and 0.0399 after correction.
The Ratio of minimum to maximum transmission is 0.8795.
The \l/2 correction factor is Not present.
;
_exptl_crystal_colour colourless
_exptl_crystal_colour_primary colourless
_exptl_crystal_density_diffrn 1.253
_exptl_crystal_density_method 'not measured'
_exptl_crystal_description rods
_exptl_crystal_F_000 1398
_exptl_crystal_size_max 0.35
_exptl_crystal_size_mid 0.1
_exptl_crystal_size_min 0.03
_refine_diff_density_max 1.086
_refine_diff_density_min -0.819
_refine_diff_density_rms 0.071
_refine_ls_extinction_method none
_refine_ls_goodness_of_fit_ref 1.009
_refine_ls_hydrogen_treatment constr
_refine_ls_matrix_type full
_refine_ls_number_parameters 865
_refine_ls_number_reflns 21160
_refine_ls_number_restraints 66
_refine_ls_restrained_S_all 1.014
_refine_ls_R_factor_all 0.0619
_refine_ls_R_factor_gt 0.0441
_refine_ls_shift/su_max 0.002
_refine_ls_shift/su_mean 0.000
_refine_ls_structure_factor_coef Fsqd
_refine_ls_weighting_details 'w=1/[\s^2^(Fo^2^)+(0.0562P)^2^+2.7433P] where P=(Fo^2^+2Fc^2^)/3'
_refine_ls_weighting_scheme calc
_refine_ls_wR_factor_gt 0.1078
_refine_ls_wR_factor_ref 0.1161
_reflns_Friedel_coverage 0.000
_reflns_number_gt 16790
_reflns_number_total 21160
_reflns_threshold_expression 'I > 2\s(I)'
_cod_data_source_file d3dt03167e2.cif
_cod_data_source_block hrd84_0m_a
_cod_database_code 7714135
_shelx_shelxl_version_number 2018/3
_shelx_space_group_comment
;
The symmetry employed for this shelxl refinement is uniquely defined
by the following loop, which should always be used as a source of
symmetry information in preference to the above space-group names.
They are only intended as comments.
;
_shelx_estimated_absorpt_t_max 0.972
_shelx_estimated_absorpt_t_min 0.732
_olex2_refinement_description
;
1. Fixed Uiso
 At 1.2 times of:
  All C(H) groups, All C(H,H) groups
 At 1.5 times of:
  All C(H,H,H) groups
2. Restrained distances
 C70-C71 = C72I-C71 = C72-C71 = C72I-C73I = C73-C72 = C73I-C74I = C73-C74 =
 C75I-C74I = C74-C75 = C75I-C76I = C76-C75
 1.53 with sigma of 0.01
 C70-C71 \\sim C72I-C71 \\sim C72-C71 \\sim C72I-C73I \\sim C73-C72 \\sim
C73I-C74I \\sim C73-C74 ~
 C75I-C74I \\sim C74-C75 \\sim C76-C75 \\sim C75I-C76I
 with sigma of 0.008
3. Others
 Fixed Sof: H71A(0.5) H71B(0.5) C72(0.5) H72A(0.5) H72B(0.5) C73(0.5)
 H73A(0.5) H73B(0.5) C74(0.5) H74A(0.5) H74B(0.5) C75(0.5) H75A(0.5) H75B(0.5)
 C76(0.5) H76A(0.5) H76B(0.5) H76C(0.5) C72I(0.5) H72C(0.5) H72D(0.5) C73I(0.5)
 H73C(0.5) H73D(0.5) C74I(0.5) H74C(0.5) H74D(0.5) C75I(0.5) H75C(0.5)
 H75D(0.5) C76I(0.5) H76D(0.5) H76E(0.5) H76F(0.5)
4.a Secondary CH2 refined with riding coordinates:
 C71(H71A,H71B), C72(H72A,H72B), C73(H73A,H73B), C74(H74A,H74B), C75(H75A,
 H75B), C72I(H72C,H72D), C73I(H73C,H73D), C74I(H74C,H74D), C75I(H75C,H75D)
4.b Aromatic/amide H refined with riding coordinates:
 C8(H8), C10(H10), C17(H17), C19(H19), C31(H31), C33(H33), C40(H40), C42(H42),
 C54(H54), C56(H56), C63(H63), C65(H65)
4.c Idealised Me refined as rotating group:
 C4(H4A,H4B,H4C), C5(H5A,H5B,H5C), C12(H12A,H12B,H12C), C13(H13A,H13B,H13C),
 C14(H14A,H14B,H14C), C21(H21A,H21B,H21C), C22(H22A,H22B,H22C), C23(H23A,H23B,
 H23C), C27(H27A,H27B,H27C), C28(H28A,H28B,H28C), C35(H35A,H35B,H35C), C36(H36A,
 H36B,H36C), C37(H37A,H37B,H37C), C44(H44A,H44B,H44C), C45(H45A,H45B,H45C),
 C46(H46A,H46B,H46C), C50(H50A,H50B,H50C), C51(H51A,H51B,H51C), C58(H58A,H58B,
 H58C), C59(H59A,H59B,H59C), C60(H60A,H60B,H60C), C67(H67A,H67B,H67C), C68(H68A,
 H68B,H68C), C69(H69A,H69B,H69C), C70(H70A,H70B,H70C), C76(H76A,H76B,H76C),
 C76I(H76D,H76E,H76F)
;
_olex2_submission_special_instructions 'No special instructions were received'

loop_
_space_group_symop_operation_xyz
'x, y, z'
'-x, -y, -z'

loop_
_atom_site_label
_atom_site_type_symbol
_atom_site_fract_x
_atom_site_fract_y
_atom_site_fract_z
_atom_site_U_iso_or_equiv
_atom_site_adp_type
_atom_site_occupancy
_atom_site_site_symmetry_order
_atom_site_calc_flag
_atom_site_refinement_flags_posn
_atom_site_refinement_flags_adp
_atom_site_refinement_flags_occupancy
_atom_site_disorder_assembly
_atom_site_disorder_group
Cu1 Cu 0.68522(2) 0.52838(2) 0.46760(2) 0.01824(5) Uani 1 1 d . . . . .
Cu2 Cu 0.46590(2) 0.37868(2) 0.45971(2) 0.01977(6) Uani 1 1 d . . . . .
Cu3 Cu 0.62206(2) 0.48130(2) 0.62272(2) 0.02086(6) Uani 1 1 d . . . . .
N1 N 0.60500(12) 0.44919(10) 0.36583(10) 0.0185(3) Uani 1 1 d . . . . .
N2 N 0.51148(12) 0.39024(11) 0.36348(10) 0.0198(3) Uani 1 1 d . . . . .
N3 N 0.43672(12) 0.34419(11) 0.55064(10) 0.0197(3) Uani 1 1 d . . . . .
N4 N 0.51741(12) 0.37883(11) 0.61474(10) 0.0205(3) Uani 1 1 d . . . . .
N5 N 0.73910(12) 0.57599(11) 0.63641(10) 0.0196(3) Uani 1 1 d . . . . .
N6 N 0.77233(12) 0.59525(11) 0.56838(10) 0.0180(3) Uani 1 1 d . . . . .
C1 C 0.62402(14) 0.43096(12) 0.28813(12) 0.0185(3) Uani 1 1 d . . . . .
C2 C 0.54342(14) 0.35761(12) 0.23093(12) 0.0191(3) Uani 1 1 d . . . . .
C3 C 0.47558(14) 0.33441(12) 0.28364(12) 0.0189(3) Uani 1 1 d . . . . .
C4 C 0.72229(15) 0.48207(14) 0.27241(13) 0.0259(4) Uani 1 1 d . . . . .
H4A H 0.760962 0.439234 0.250847 0.039 Uiso 1 1 calc R U . . .
H4B H 0.760143 0.531024 0.324573 0.039 Uiso 1 1 calc R U . . .
H4C H 0.710210 0.509483 0.231489 0.039 Uiso 1 1 calc R U . . .
C5 C 0.37647(15) 0.26078(14) 0.26360(13) 0.0242(4) Uani 1 1 d . . . . .
H5A H 0.337482 0.258013 0.213340 0.036 Uiso 1 1 calc R U . . .
H5B H 0.339365 0.275162 0.310271 0.036 Uiso 1 1 calc R U . . .
H5C H 0.387717 0.201018 0.254090 0.036 Uiso 1 1 calc R U . . .
C6 C 0.59064(14) 0.36729(12) 0.08267(12) 0.0187(3) Uani 1 1 d . . . . .
C7 C 0.58665(14) 0.45627(13) 0.09023(12) 0.0198(3) Uani 1 1 d . . . . .
C8 C 0.63838(16) 0.50172(14) 0.04209(13) 0.0246(4) Uani 1 1 d . . . . .
H8 H 0.634303 0.561249 0.047823 0.030 Uiso 1 1 calc R U . . .
C9 C 0.69558(17) 0.46249(16) -0.01390(15) 0.0288(4) Uani 1 1 d . . . . .
C10 C 0.69869(16) 0.37481(15) -0.02198(14) 0.0266(4) Uani 1 1 d . . . . .
H10 H 0.737230 0.346694 -0.060141 0.032 Uiso 1 1 calc R U . . .
C11 C 0.64708(15) 0.32678(13) 0.02411(12) 0.0214(4) Uani 1 1 d . . . . .
C12 C 0.52557(16) 0.50579(13) 0.14756(13) 0.0233(4) Uani 1 1 d . . . . .
H12A H 0.568990 0.548324 0.200127 0.035 Uiso 1 1 calc R U . . .
H12B H 0.471340 0.460520 0.158598 0.035 Uiso 1 1 calc R U . . .
H12C H 0.496765 0.540649 0.121140 0.035 Uiso 1 1 calc R U . . .
C13 C 0.7521(2) 0.51327(19) -0.06436(19) 0.0432(6) Uani 1 1 d . . . . .
H13A H 0.705277 0.530549 -0.095806 0.065 Uiso 1 1 calc R U . . .
H13B H 0.783781 0.473233 -0.103129 0.065 Uiso 1 1 calc R U . . .
H13C H 0.803842 0.569065 -0.026979 0.065 Uiso 1 1 calc R U . . .
C14 C 0.65615(17) 0.23167(14) 0.01050(14) 0.0276(4) Uani 1 1 d . . . . .
H14A H 0.685580 0.230845 0.062992 0.041 Uiso 1 1 calc R U . . .
H14B H 0.699367 0.216732 -0.031451 0.041 Uiso 1 1 calc R U . . .
H14C H 0.589382 0.185903 -0.008833 0.041 Uiso 1 1 calc R U . . .
C15 C 0.45348(14) 0.21374(12) 0.08936(11) 0.0169(3) Uani 1 1 d . . . . .
C16 C 0.46776(14) 0.13519(12) 0.10082(11) 0.0184(3) Uani 1 1 d . . . . .
C17 C 0.39707(15) 0.04852(12) 0.05997(12) 0.0194(3) Uani 1 1 d . . . . .
H17 H 0.409170 -0.003970 0.066818 0.023 Uiso 1 1 calc R U . . .
C18 C 0.30992(14) 0.03661(12) 0.00982(12) 0.0186(3) Uani 1 1 d . . . . .
C19 C 0.29614(14) 0.11432(13) -0.00145(11) 0.0174(3) Uani 1 1 d . . . . .
H19 H 0.237151 0.107703 -0.035960 0.021 Uiso 1 1 calc R U . . .
C20 C 0.36595(14) 0.20113(12) 0.03620(11) 0.0168(3) Uani 1 1 d . . . . .
C21 C 0.55866(16) 0.13971(14) 0.15586(13) 0.0254(4) Uani 1 1 d . . . . .
H21A H 0.536618 0.116172 0.199372 0.038 Uiso 1 1 calc R U . . .
H21B H 0.601670 0.203902 0.181694 0.038 Uiso 1 1 calc R U . . .
H21C H 0.596492 0.101993 0.122134 0.038 Uiso 1 1 calc R U . . .
C22 C 0.23237(16) -0.05682(14) -0.03038(14) 0.0273(4) Uani 1 1 d . . . . .
H22A H 0.165178 -0.049400 -0.032995 0.041 Uiso 1 1 calc R U . . .
H22B H 0.237100 -0.094956 0.002582 0.041 Uiso 1 1 calc R U . . .
H22C H 0.244402 -0.086880 -0.086857 0.041 Uiso 1 1 calc R U . . .
C23 C 0.34386(15) 0.28201(13) 0.02225(12) 0.0220(4) Uani 1 1 d . . . . .
H23A H 0.281173 0.260003 -0.017053 0.033 Uiso 1 1 calc R U . . .
H23B H 0.399036 0.312764 -0.000605 0.033 Uiso 1 1 calc R U . . .
H23C H 0.337045 0.325790 0.075331 0.033 Uiso 1 1 calc R U . . .
C24 C 0.37242(14) 0.27087(13) 0.55940(13) 0.0205(4) Uani 1 1 d . . . . .
C25 C 0.41071(14) 0.25356(13) 0.62764(12) 0.0199(4) Uani 1 1 d . . . . .
C26 C 0.50404(14) 0.32392(13) 0.65908(12) 0.0196(4) Uani 1 1 d . . . . .
C27 C 0.27948(15) 0.21513(15) 0.49615(15) 0.0288(4) Uani 1 1 d . . . . .
H27A H 0.270186 0.247916 0.459141 0.043 Uiso 1 1 calc R U . . .
H27B H 0.221165 0.206089 0.524628 0.043 Uiso 1 1 calc R U . . .
H27C H 0.286334 0.154956 0.463344 0.043 Uiso 1 1 calc R U . . .
C28 C 0.58265(15) 0.34178(14) 0.72993(12) 0.0241(4) Uani 1 1 d . . . . .
H28A H 0.626484 0.303376 0.710584 0.036 Uiso 1 1 calc R U . . .
H28B H 0.550370 0.326622 0.774365 0.036 Uiso 1 1 calc R U . . .
H28C H 0.622687 0.407078 0.751309 0.036 Uiso 1 1 calc R U . . .
C29 C 0.45193(14) 0.12945(13) 0.68266(12) 0.0199(4) Uani 1 1 d . . . . .
C30 C 0.45787(15) 0.11697(14) 0.75964(12) 0.0244(4) Uani 1 1 d . . . . .
C31 C 0.53243(17) 0.08419(16) 0.78394(13) 0.0290(4) Uani 1 1 d . . . . .
H31 H 0.535013 0.076875 0.836258 0.035 Uiso 1 1 calc R U . . .
C32 C 0.60267(17) 0.06200(16) 0.73450(14) 0.0297(4) Uani 1 1 d . . . . .
C33 C 0.59658(16) 0.07397(15) 0.65813(13) 0.0252(4) Uani 1 1 d . . . . .
H33 H 0.643625 0.058372 0.622734 0.030 Uiso 1 1 calc R U . . .
C34 C 0.52467(15) 0.10768(13) 0.63196(12) 0.0207(4) Uani 1 1 d . . . . .
C35 C 0.38868(19) 0.14422(19) 0.82055(14) 0.0369(5) Uani 1 1 d . . . . .
H35A H 0.413814 0.210865 0.852156 0.055 Uiso 1 1 calc R U . . .
H35B H 0.386127 0.111001 0.858951 0.055 Uiso 1 1 calc R U . . .
H35C H 0.321116 0.128508 0.790127 0.055 Uiso 1 1 calc R U . . .
C36 C 0.6836(2) 0.0266(2) 0.76083(19) 0.0475(7) Uani 1 1 d . . . . .
H36A H 0.696176 -0.019408 0.711976 0.071 Uiso 1 1 calc R U . . .
H36B H 0.661756 -0.001853 0.801355 0.071 Uiso 1 1 calc R U . . .
H36C H 0.745514 0.078093 0.786237 0.071 Uiso 1 1 calc R U . . .
C37 C 0.52767(16) 0.11988(15) 0.54873(12) 0.0254(4) Uani 1 1 d . . . . .
H37A H 0.459052 0.099643 0.518652 0.038 Uiso 1 1 calc R U . . .
H37B H 0.566566 0.082765 0.515792 0.038 Uiso 1 1 calc R U . . .
H37C H 0.559311 0.185122 0.557971 0.038 Uiso 1 1 calc R U . . .
C38 C 0.25411(14) 0.12431(13) 0.64595(12) 0.0203(4) Uani 1 1 d . . . . .
C39 C 0.19630(16) 0.17632(14) 0.69212(15) 0.0285(4) Uani 1 1 d . . . . .
C40 C 0.09338(16) 0.13623(15) 0.68570(15) 0.0280(4) Uani 1 1 d . . . . .
H40 H 0.055743 0.172010 0.717993 0.034 Uiso 1 1 calc R U . . .
C41 C 0.04410(15) 0.04578(15) 0.63369(13) 0.0240(4) Uani 1 1 d . . . . .
C42 C 0.10068(15) -0.00513(14) 0.58766(12) 0.0224(4) Uani 1 1 d . . . . .
H42 H 0.068218 -0.067042 0.551333 0.027 Uiso 1 1 calc R U . . .
C43 C 0.20423(14) 0.03209(12) 0.59319(11) 0.0182(3) Uani 1 1 d . . . . .
C44 C 0.2437(2) 0.27528(16) 0.7521(2) 0.0498(8) Uani 1 1 d . . . . .
H44A H 0.257229 0.316535 0.720751 0.075 Uiso 1 1 calc R U . . .
H44B H 0.306900 0.280368 0.783633 0.075 Uiso 1 1 calc R U . . .
H44C H 0.197702 0.292769 0.790769 0.075 Uiso 1 1 calc R U . . .
C45 C -0.06693(16) 0.00342(18) 0.62919(16) 0.0346(5) Uani 1 1 d . . . . .
H45A H -0.097359 -0.035215 0.571314 0.052 Uiso 1 1 calc R U . . .
H45B H -0.098231 0.052518 0.649648 0.052 Uiso 1 1 calc R U . . .
H45C H -0.077398 -0.034581 0.663685 0.052 Uiso 1 1 calc R U . . .
C46 C 0.26014(16) -0.02691(14) 0.53997(13) 0.0246(4) Uani 1 1 d . . . . .
H46A H 0.276702 -0.006675 0.493550 0.037 Uiso 1 1 calc R U . . .
H46B H 0.218008 -0.091570 0.518089 0.037 Uiso 1 1 calc R U . . .
H46C H 0.322166 -0.020976 0.573561 0.037 Uiso 1 1 calc R U . . .
C47 C 0.81109(14) 0.62401(13) 0.70253(12) 0.0199(4) Uani 1 1 d . . . . .
C48 C 0.89587(14) 0.67508(12) 0.67954(11) 0.0179(3) Uani 1 1 d . . . . .
C49 C 0.86577(13) 0.65324(12) 0.59349(11) 0.0177(3) Uani 1 1 d . . . . .
C50 C 0.79426(17) 0.61290(16) 0.78369(13) 0.0304(5) Uani 1 1 d . . . . .
H50A H 0.725994 0.572452 0.777766 0.046 Uiso 1 1 calc R U . . .
H50B H 0.802801 0.673450 0.826625 0.046 Uiso 1 1 calc R U . . .
H50C H 0.842958 0.585506 0.799834 0.046 Uiso 1 1 calc R U . . .
C51 C 0.92190(15) 0.68675(15) 0.53323(13) 0.0254(4) Uani 1 1 d . . . . .
H51A H 0.942279 0.754374 0.553954 0.038 Uiso 1 1 calc R U . . .
H51B H 0.878495 0.661844 0.478970 0.038 Uiso 1 1 calc R U . . .
H51C H 0.981695 0.665991 0.527283 0.038 Uiso 1 1 calc R U . . .
C52 C 1.09877(13) 0.75245(13) 0.69846(11) 0.0177(3) Uani 1 1 d . . . . .
C53 C 1.13213(15) 0.67925(14) 0.64992(12) 0.0223(4) Uani 1 1 d . . . . .
C54 C 1.22673(16) 0.69750(16) 0.62573(13) 0.0269(4) Uani 1 1 d . . . . .
H54 H 1.249134 0.647263 0.595136 0.032 Uiso 1 1 calc R U . . .
C55 C 1.28895(15) 0.78722(17) 0.64523(13) 0.0268(4) Uani 1 1 d . . . . .
C56 C 1.25469(15) 0.85949(15) 0.68995(13) 0.0246(4) Uani 1 1 d . . . . .
H56 H 1.295445 0.921241 0.702557 0.030 Uiso 1 1 calc R U . . .
C57 C 1.16172(14) 0.84351(14) 0.71685(12) 0.0207(4) Uani 1 1 d . . . . .
C58 C 1.07011(17) 0.57822(14) 0.62215(14) 0.0286(4) Uani 1 1 d . . . . .
H58A H 1.008016 0.567270 0.585890 0.043 Uiso 1 1 calc R U . . .
H58B H 1.053535 0.563029 0.671097 0.043 Uiso 1 1 calc R U . . .
H58C H 1.108825 0.539257 0.591558 0.043 Uiso 1 1 calc R U . . .
C59 C 1.39070(18) 0.8045(2) 0.61797(16) 0.0387(6) Uani 1 1 d . . . . .
H59A H 1.433671 0.780669 0.646030 0.058 Uiso 1 1 calc R U . . .
H59B H 1.421672 0.871000 0.632646 0.058 Uiso 1 1 calc R U . . .
H59C H 1.382789 0.773037 0.557545 0.058 Uiso 1 1 calc R U . . .
C60 C 1.12870(17) 0.92630(14) 0.76278(14) 0.0270(4) Uani 1 1 d . . . . .
H60A H 1.183054 0.983087 0.771903 0.040 Uiso 1 1 calc R U . . .
H60B H 1.112562 0.923914 0.816593 0.040 Uiso 1 1 calc R U . . .
H60C H 1.069082 0.925530 0.729575 0.040 Uiso 1 1 calc R U . . .
C61 C 0.99955(14) 0.76911(13) 0.83363(12) 0.0206(4) Uani 1 1 d . . . . .
C62 C 1.04573(16) 0.73143(14) 0.88257(12) 0.0253(4) Uani 1 1 d . . . . .
C63 C 1.03872(18) 0.75508(17) 0.96721(14) 0.0341(5) Uani 1 1 d . . . . .
H63 H 1.067536 0.726726 0.998419 0.041 Uiso 1 1 calc R U . . .
C64 C 0.99115(19) 0.81842(18) 1.00663(14) 0.0391(6) Uani 1 1 d . . . . .
C65 C 0.94896(17) 0.85785(17) 0.95981(15) 0.0354(5) Uani 1 1 d . . . . .
H65 H 0.918309 0.903441 0.986548 0.042 Uiso 1 1 calc R U . . .
C66 C 0.94989(15) 0.83270(14) 0.87375(13) 0.0263(4) Uani 1 1 d . . . . .
C67 C 1.0997(2) 0.66211(17) 0.84480(15) 0.0348(5) Uani 1 1 d . . . . .
H67A H 1.051512 0.605382 0.804990 0.052 Uiso 1 1 calc R U . . .
H67B H 1.131541 0.648114 0.888893 0.052 Uiso 1 1 calc R U . . .
H67C H 1.151248 0.687734 0.815928 0.052 Uiso 1 1 calc R U . . .
C68 C 0.9854(3) 0.8442(2) 1.09896(17) 0.0619(10) Uani 1 1 d . . . . .
H68A H 0.951605 0.788702 1.109877 0.093 Uiso 1 1 calc R U . . .
H68B H 0.947437 0.888617 1.115439 0.093 Uiso 1 1 calc R U . . .
H68C H 1.053439 0.872078 1.131091 0.093 Uiso 1 1 calc R U . . .
C69 C 0.89632(17) 0.87656(16) 0.82815(16) 0.0335(5) Uani 1 1 d . . . . .
H69A H 0.832945 0.879080 0.848676 0.050 Uiso 1 1 calc R U . . .
H69B H 0.882420 0.839792 0.768361 0.050 Uiso 1 1 calc R U . . .
H69C H 0.938806 0.939293 0.837787 0.050 Uiso 1 1 calc R U . . .
B1 B 0.53070(16) 0.31345(14) 0.13590(13) 0.0180(4) Uani 1 1 d . . . . .
B2 B 0.37129(16) 0.16945(14) 0.65313(13) 0.0198(4) Uani 1 1 d . . . . .
B3 B 0.99778(15) 0.73354(14) 0.73540(13) 0.0173(4) Uani 1 1 d . . . . .
C70 C 0.8184(3) 0.3809(2) 0.6046(3) 0.0750(11) Uani 1 1 d D . . . .
H70A H 0.745257 0.353025 0.594171 0.113 Uiso 1 1 calc R U . . .
H70B H 0.837354 0.415552 0.568068 0.113 Uiso 1 1 calc R U . . .
H70C H 0.840070 0.422746 0.662891 0.113 Uiso 1 1 calc R U . . .
C71 C 0.8675(3) 0.3070(2) 0.58761(19) 0.0595(8) Uani 1 1 d D . . . .
H71A H 0.941246 0.333566 0.604369 0.071 Uiso 0.5 1 calc R U P A 2
H71B H 0.851976 0.267258 0.527839 0.071 Uiso 0.5 1 calc R U P A 2
C72 C 0.8822(5) 0.2564(4) 0.6434(3) 0.0471(15) Uani 0.5 1 d D . P B 1
H72A H 0.934810 0.227253 0.624526 0.057 Uiso 0.5 1 calc R U P B 1
H72B H 0.819096 0.205545 0.632967 0.057 Uiso 0.5 1 calc R U P B 1
C73 C 0.9101(4) 0.3058(4) 0.7365(3) 0.0488(14) Uani 0.5 1 d D . P B 1
H73A H 0.908448 0.260582 0.763809 0.059 Uiso 0.5 1 calc R U P B 1
H73B H 0.861273 0.338944 0.757747 0.059 Uiso 0.5 1 calc R U P B 1
C74 C 1.0155(4) 0.3744(4) 0.7566(3) 0.0454(13) Uani 0.5 1 d D . P B 1
H74A H 1.059900 0.344513 0.722407 0.055 Uiso 0.5 1 calc R U P B 1
H74B H 1.012663 0.427970 0.741794 0.055 Uiso 0.5 1 calc R U P B 1
C75 C 1.0593(5) 0.4079(5) 0.8478(3) 0.0530(16) Uani 0.5 1 d D . P B 1
H75A H 1.127352 0.451665 0.856773 0.064 Uiso 0.5 1 calc R U P B 1
H75B H 1.067200 0.354327 0.860191 0.064 Uiso 0.5 1 calc R U P B 1
C76 C 1.0008(5) 0.4548(5) 0.9102(4) 0.0566(17) Uani 0.5 1 d D . P B 1
H76A H 0.985171 0.503692 0.895245 0.085 Uiso 0.5 1 calc R U P B 1
H76B H 1.041093 0.481770 0.965995 0.085 Uiso 0.5 1 calc R U P B 1
H76C H 0.938141 0.409321 0.909929 0.085 Uiso 0.5 1 calc R U P B 1
C72I C 0.8219(6) 0.2531(4) 0.6409(3) 0.0561(17) Uani 0.5 1 d D . P B 2
H72C H 0.748240 0.228873 0.622643 0.067 Uiso 0.5 1 calc R U P B 2
H72D H 0.847395 0.199273 0.629723 0.067 Uiso 0.5 1 calc R U P B 2
C73I C 0.8423(4) 0.3059(4) 0.7344(3) 0.0478(14) Uani 0.5 1 d D . P B 2
H73C H 0.812095 0.356871 0.746909 0.057 Uiso 0.5 1 calc R U P B 2
H73D H 0.809230 0.263945 0.762288 0.057 Uiso 0.5 1 calc R U P B 2
C74I C 0.9530(5) 0.3453(5) 0.7696(4) 0.063(2) Uani 0.5 1 d D . P B 2
H74C H 0.981209 0.293619 0.762597 0.076 Uiso 0.5 1 calc R U P B 2
H74D H 0.987056 0.380907 0.736868 0.076 Uiso 0.5 1 calc R U P B 2
C75I C 0.9766(5) 0.4070(5) 0.8601(4) 0.0635(18) Uani 0.5 1 d D . P B 2
H75C H 0.938477 0.373631 0.892839 0.076 Uiso 0.5 1 calc R U P B 2
H75D H 0.954669 0.462179 0.866920 0.076 Uiso 0.5 1 calc R U P B 2
C76I C 1.0874(5) 0.4374(7) 0.8936(5) 0.074(2) Uani 0.5 1 d D . P B 2
H76D H 1.110283 0.382986 0.883719 0.110 Uiso 0.5 1 calc R U P B 2
H76E H 1.099010 0.473084 0.953527 0.110 Uiso 0.5 1 calc R U P B 2
H76F H 1.124768 0.475922 0.865211 0.110 Uiso 0.5 1 calc R U P B 2

loop_
_atom_site_aniso_label
_atom_site_aniso_U_11
_atom_site_aniso_U_22
_atom_site_aniso_U_33
_atom_site_aniso_U_23
_atom_site_aniso_U_13
_atom_site_aniso_U_12
Cu1 0.01691(11) 0.01462(10) 0.01774(11) 0.00310(8) -0.00348(8) 0.00101(8)
Cu2 0.01764(11) 0.01746(11) 0.01996(11) 0.00398(9) 0.00152(8) 0.00254(8)
Cu3 0.01639(11) 0.01561(11) 0.02184(12) 0.00283(9) 0.00291(8) -0.00390(8)
N1 0.0176(7) 0.0142(7) 0.0203(7) 0.0052(6) -0.0018(6) 0.0019(6)
N2 0.0182(7) 0.0159(7) 0.0204(8) 0.0046(6) -0.0025(6) 0.0014(6)
N3 0.0159(7) 0.0154(7) 0.0226(8) 0.0032(6) 0.0038(6) 0.0012(6)
N4 0.0162(7) 0.0172(7) 0.0201(8) 0.0020(6) 0.0045(6) -0.0016(6)
N5 0.0182(7) 0.0159(7) 0.0193(7) 0.0055(6) 0.0008(6) -0.0020(6)
N6 0.0160(7) 0.0154(7) 0.0188(7) 0.0056(6) -0.0009(5) 0.0006(6)
C1 0.0199(8) 0.0148(8) 0.0197(8) 0.0069(7) -0.0029(6) 0.0040(6)
C2 0.0199(8) 0.0139(8) 0.0203(9) 0.0063(7) -0.0027(7) 0.0013(6)
C3 0.0210(9) 0.0131(8) 0.0199(9) 0.0054(6) -0.0024(7) 0.0031(6)
C4 0.0220(9) 0.0230(9) 0.0265(10) 0.0092(8) -0.0025(7) -0.0020(7)
C5 0.0228(9) 0.0192(9) 0.0219(9) 0.0040(7) -0.0009(7) -0.0022(7)
C6 0.0196(8) 0.0155(8) 0.0191(8) 0.0064(7) -0.0011(6) 0.0029(7)
C7 0.0214(9) 0.0172(8) 0.0197(9) 0.0068(7) 0.0002(7) 0.0049(7)
C8 0.0295(10) 0.0215(9) 0.0288(10) 0.0149(8) 0.0064(8) 0.0097(8)
C9 0.0309(11) 0.0299(11) 0.0350(11) 0.0206(9) 0.0118(9) 0.0119(9)
C10 0.0293(10) 0.0276(10) 0.0287(10) 0.0136(8) 0.0096(8) 0.0128(8)
C11 0.0226(9) 0.0191(9) 0.0232(9) 0.0091(7) 0.0011(7) 0.0061(7)
C12 0.0297(10) 0.0170(8) 0.0243(9) 0.0078(7) 0.0048(8) 0.0086(8)
C13 0.0538(16) 0.0438(14) 0.0560(17) 0.0368(13) 0.0322(13) 0.0242(13)
C14 0.0325(11) 0.0192(9) 0.0325(11) 0.0084(8) 0.0097(9) 0.0106(8)
C15 0.0192(8) 0.0133(7) 0.0164(8) 0.0052(6) 0.0004(6) 0.0028(6)
C16 0.0191(8) 0.0163(8) 0.0183(8) 0.0066(7) -0.0006(6) 0.0037(7)
C17 0.0232(9) 0.0138(8) 0.0209(9) 0.0080(7) 0.0004(7) 0.0034(7)
C18 0.0190(8) 0.0150(8) 0.0191(8) 0.0049(7) 0.0020(6) 0.0030(6)
C19 0.0162(8) 0.0200(8) 0.0154(8) 0.0065(7) 0.0010(6) 0.0048(7)
C20 0.0209(8) 0.0160(8) 0.0146(8) 0.0064(6) 0.0034(6) 0.0062(6)
C21 0.0248(10) 0.0210(9) 0.0297(10) 0.0125(8) -0.0058(8) 0.0042(8)
C22 0.0225(10) 0.0176(9) 0.0347(11) 0.0070(8) -0.0043(8) -0.0001(7)
C23 0.0268(10) 0.0171(8) 0.0226(9) 0.0075(7) -0.0003(7) 0.0079(7)
C24 0.0147(8) 0.0149(8) 0.0280(10) 0.0040(7) 0.0059(7) 0.0027(6)
C25 0.0164(8) 0.0152(8) 0.0232(9) 0.0025(7) 0.0069(7) 0.0018(6)
C26 0.0171(8) 0.0166(8) 0.0190(8) 0.0008(7) 0.0065(6) 0.0020(6)
C27 0.0173(9) 0.0225(10) 0.0402(12) 0.0107(9) -0.0030(8) -0.0014(7)
C28 0.0221(9) 0.0210(9) 0.0219(9) 0.0042(7) 0.0031(7) -0.0004(7)
C29 0.0204(9) 0.0153(8) 0.0192(9) 0.0037(7) 0.0069(7) 0.0005(7)
C30 0.0240(9) 0.0237(9) 0.0188(9) 0.0052(7) 0.0082(7) -0.0011(7)
C31 0.0307(11) 0.0341(11) 0.0204(9) 0.0129(8) 0.0058(8) 0.0031(9)
C32 0.0290(11) 0.0330(11) 0.0283(11) 0.0150(9) 0.0033(8) 0.0067(9)
C33 0.0255(10) 0.0280(10) 0.0239(10) 0.0095(8) 0.0099(8) 0.0095(8)
C34 0.0230(9) 0.0195(9) 0.0180(8) 0.0056(7) 0.0076(7) 0.0047(7)
C35 0.0343(12) 0.0472(14) 0.0219(10) 0.0077(10) 0.0147(9) 0.0052(10)
C36 0.0470(16) 0.0667(19) 0.0462(16) 0.0335(15) 0.0113(12) 0.0278(14)
C37 0.0306(10) 0.0305(10) 0.0200(9) 0.0096(8) 0.0129(8) 0.0146(9)
C38 0.0184(8) 0.0159(8) 0.0252(9) 0.0069(7) 0.0085(7) 0.0026(7)
C39 0.0245(10) 0.0192(9) 0.0389(12) 0.0064(8) 0.0143(9) 0.0054(8)
C40 0.0229(10) 0.0268(10) 0.0384(12) 0.0137(9) 0.0144(8) 0.0099(8)
C41 0.0177(9) 0.0304(10) 0.0262(10) 0.0161(8) 0.0046(7) 0.0032(8)
C42 0.0209(9) 0.0203(9) 0.0218(9) 0.0080(7) 0.0024(7) -0.0003(7)
C43 0.0202(8) 0.0161(8) 0.0173(8) 0.0068(6) 0.0047(6) 0.0026(7)
C44 0.0357(13) 0.0202(11) 0.075(2) -0.0049(12) 0.0279(13) 0.0043(10)
C45 0.0172(9) 0.0467(14) 0.0400(13) 0.0214(11) 0.0046(9) 0.0026(9)
C46 0.0271(10) 0.0192(9) 0.0212(9) 0.0013(7) 0.0072(7) 0.0038(7)
C47 0.0179(8) 0.0174(8) 0.0185(8) 0.0057(7) -0.0006(6) -0.0021(7)
C48 0.0166(8) 0.0162(8) 0.0177(8) 0.0062(6) -0.0001(6) 0.0005(6)
C49 0.0160(8) 0.0156(8) 0.0191(8) 0.0068(6) -0.0007(6) 0.0011(6)
C50 0.0269(10) 0.0307(11) 0.0219(10) 0.0095(8) 0.0012(8) -0.0093(8)
C51 0.0198(9) 0.0310(10) 0.0224(9) 0.0135(8) -0.0008(7) -0.0009(8)
C52 0.0149(8) 0.0195(8) 0.0164(8) 0.0074(7) -0.0023(6) 0.0014(6)
C53 0.0212(9) 0.0249(9) 0.0204(9) 0.0088(7) -0.0012(7) 0.0065(7)
C54 0.0262(10) 0.0374(12) 0.0237(10) 0.0144(9) 0.0058(8) 0.0159(9)
C55 0.0201(9) 0.0423(12) 0.0255(10) 0.0211(9) 0.0048(7) 0.0098(8)
C56 0.0191(9) 0.0311(10) 0.0244(10) 0.0168(8) 0.0001(7) 0.0010(8)
C57 0.0188(8) 0.0232(9) 0.0194(9) 0.0113(7) -0.0008(7) 0.0017(7)
C58 0.0301(11) 0.0220(10) 0.0296(11) 0.0043(8) -0.0007(8) 0.0090(8)
C59 0.0262(11) 0.0640(17) 0.0388(13) 0.0319(13) 0.0134(10) 0.0156(11)
C60 0.0291(10) 0.0194(9) 0.0298(11) 0.0107(8) 0.0056(8) 0.0008(8)
C61 0.0173(8) 0.0178(8) 0.0193(9) 0.0050(7) 0.0002(6) -0.0037(7)
C62 0.0248(10) 0.0231(9) 0.0194(9) 0.0061(7) -0.0020(7) -0.0031(8)
C63 0.0356(12) 0.0334(12) 0.0222(10) 0.0118(9) -0.0020(9) -0.0079(9)
C64 0.0360(12) 0.0411(13) 0.0216(10) 0.0050(9) 0.0072(9) -0.0102(10)
C65 0.0265(11) 0.0318(12) 0.0306(11) -0.0015(9) 0.0133(9) -0.0038(9)
C66 0.0169(9) 0.0235(10) 0.0286(10) 0.0038(8) 0.0055(7) -0.0032(7)
C67 0.0459(14) 0.0330(12) 0.0275(11) 0.0144(9) -0.0038(10) 0.0126(10)
C68 0.074(2) 0.064(2) 0.0254(13) 0.0070(13) 0.0167(13) -0.0046(17)
C69 0.0221(10) 0.0274(11) 0.0444(13) 0.0058(10) 0.0061(9) 0.0060(8)
B1 0.0194(9) 0.0135(8) 0.0205(10) 0.0070(7) -0.0013(7) 0.0040(7)
B2 0.0195(9) 0.0145(9) 0.0195(10) 0.0008(7) 0.0074(7) 0.0018(7)
B3 0.0160(9) 0.0137(8) 0.0195(9) 0.0061(7) -0.0011(7) 0.0010(7)
C70 0.081(3) 0.049(2) 0.083(3) 0.0053(18) -0.001(2) 0.0281(19)
C71 0.079(2) 0.067(2) 0.0398(16) 0.0176(15) 0.0142(15) 0.0354(19)
C72 0.037(3) 0.047(3) 0.055(4) 0.019(3) -0.007(3) 0.013(3)
C73 0.040(4) 0.043(3) 0.058(4) 0.021(3) -0.003(3) 0.002(3)
C74 0.030(3) 0.043(3) 0.054(3) 0.012(3) 0.008(2) 0.005(2)
C75 0.046(4) 0.072(5) 0.035(3) 0.010(3) 0.005(3) 0.020(3)
C76 0.046(3) 0.061(4) 0.043(3) -0.003(3) -0.003(3) 0.014(3)
C72I 0.083(5) 0.035(3) 0.039(3) 0.002(2) -0.002(3) 0.018(3)
C73I 0.032(3) 0.058(4) 0.042(3) 0.011(3) 0.007(2) 0.005(3)
C74I 0.045(4) 0.060(5) 0.062(5) -0.006(4) -0.010(3) 0.019(3)
C75I 0.054(4) 0.071(5) 0.056(4) 0.011(4) 0.001(3) 0.022(4)
C76I 0.065(5) 0.101(7) 0.050(4) 0.015(4) 0.006(4) 0.034(5)

loop_
_atom_type_symbol
_atom_type_description
_atom_type_scat_dispersion_real
_atom_type_scat_dispersion_imag
_atom_type_scat_source
C C 0.0033 0.0016 'International Tables Vol C Tables 4.2.6.8 and 6.1.1.4'
H H 0.0000 0.0000 'International Tables Vol C Tables 4.2.6.8 and 6.1.1.4'
B B 0.0013 0.0007 'International Tables Vol C Tables 4.2.6.8 and 6.1.1.4'
Cu Cu 0.3201 1.2651 'International Tables Vol C Tables 4.2.6.8 and 6.1.1.4'
N N 0.0061 0.0033 'International Tables Vol C Tables 4.2.6.8 and 6.1.1.4'

loop_
_geom_angle_atom_site_label_1
_geom_angle_atom_site_label_2
_geom_angle_atom_site_label_3
_geom_angle
_geom_angle_site_symmetry_1
_geom_angle_site_symmetry_3
_geom_angle_publ_flag
N1 Cu1 Cu2 97.48(5) . 2_666 ?
N6 Cu1 Cu2 88.59(5) . 2_666 ?
N6 Cu1 N1 172.63(7) . . ?
N2 Cu2 Cu1 119.95(5) . 2_666 ?
N2 Cu2 N3 165.45(7) . . ?
N3 Cu2 Cu1 74.35(5) . 2_666 ?
N4 Cu3 N5 171.62(8) . . ?
N2 N1 Cu1 120.44(12) . . ?
C1 N1 Cu1 130.94(13) . . ?
C1 N1 N2 108.37(15) . . ?
N1 N2 Cu2 122.02(12) . . ?
C3 N2 Cu2 128.73(13) . . ?
C3 N2 N1 107.81(16) . . ?
N4 N3 Cu2 113.54(11) . . ?
C24 N3 Cu2 133.96(14) . . ?
C24 N3 N4 107.54(16) . . ?
N3 N4 Cu3 119.71(13) . . ?
C26 N4 Cu3 131.80(14) . . ?
C26 N4 N3 108.40(15) . . ?
N6 N5 Cu3 120.70(12) . . ?
C47 N5 Cu3 129.84(13) . . ?
C47 N5 N6 108.55(14) . . ?
N5 N6 Cu1 115.14(11) . . ?
C49 N6 Cu1 136.75(13) . . ?
C49 N6 N5 107.77(15) . . ?
N1 C1 C2 110.58(17) . . ?
N1 C1 C4 119.89(17) . . ?
C2 C1 C4 129.44(18) . . ?
C1 C2 B1 129.62(17) . . ?
C3 C2 C1 102.74(16) . . ?
C3 C2 B1 127.64(16) . . ?
N2 C3 C2 110.47(16) . . ?
N2 C3 C5 118.99(17) . . ?
C2 C3 C5 130.54(17) . . ?
C1 C4 H4A 109.5 . . ?
C1 C4 H4B 109.5 . . ?
C1 C4 H4C 109.5 . . ?
H4A C4 H4B 109.5 . . ?
H4A C4 H4C 109.5 . . ?
H4B C4 H4C 109.5 . . ?
C3 C5 H5A 109.5 . . ?
C3 C5 H5B 109.5 . . ?
C3 C5 H5C 109.5 . . ?
H5A C5 H5B 109.5 . . ?
H5A C5 H5C 109.5 . . ?
H5B C5 H5C 109.5 . . ?
C7 C6 B1 121.22(17) . . ?
C11 C6 C7 117.43(17) . . ?
C11 C6 B1 121.32(16) . . ?
C6 C7 C12 122.95(17) . . ?
C8 C7 C6 120.38(18) . . ?
C8 C7 C12 116.65(17) . . ?
C7 C8 H8 119.0 . . ?
C9 C8 C7 121.93(19) . . ?
C9 C8 H8 119.0 . . ?
C8 C9 C13 121.1(2) . . ?
C10 C9 C8 117.72(19) . . ?
C10 C9 C13 121.2(2) . . ?
C9 C10 H10 119.0 . . ?
C9 C10 C11 122.0(2) . . ?
C11 C10 H10 119.0 . . ?
C6 C11 C14 121.96(17) . . ?
C10 C11 C6 120.48(18) . . ?
C10 C11 C14 117.54(19) . . ?
C7 C12 H12A 109.5 . . ?
C7 C12 H12B 109.5 . . ?
C7 C12 H12C 109.5 . . ?
H12A C12 H12B 109.5 . . ?
H12A C12 H12C 109.5 . . ?
H12B C12 H12C 109.5 . . ?
C9 C13 H13A 109.5 . . ?
C9 C13 H13B 109.5 . . ?
C9 C13 H13C 109.5 . . ?
H13A C13 H13B 109.5 . . ?
H13A C13 H13C 109.5 . . ?
H13B C13 H13C 109.5 . . ?
C11 C14 H14A 109.5 . . ?
C11 C14 H14B 109.5 . . ?
C11 C14 H14C 109.5 . . ?
H14A C14 H14B 109.5 . . ?
H14A C14 H14C 109.5 . . ?
H14B C14 H14C 109.5 . . ?
C16 C15 C20 117.71(16) . . ?
C16 C15 B1 121.67(16) . . ?
C20 C15 B1 120.61(16) . . ?
C15 C16 C21 122.67(16) . . ?
C17 C16 C15 120.11(17) . . ?
C17 C16 C21 117.22(16) . . ?
C16 C17 H17 118.9 . . ?
C18 C17 C16 122.15(17) . . ?
C18 C17 H17 118.9 . . ?
C17 C18 C19 117.54(17) . . ?
C17 C18 C22 121.24(17) . . ?
C19 C18 C22 121.21(17) . . ?
C18 C19 H19 119.0 . . ?
C20 C19 C18 121.99(17) . . ?
C20 C19 H19 119.0 . . ?
C15 C20 C23 120.99(16) . . ?
C19 C20 C15 120.46(16) . . ?
C19 C20 C23 118.49(16) . . ?
C16 C21 H21A 109.5 . . ?
C16 C21 H21B 109.5 . . ?
C16 C21 H21C 109.5 . . ?
H21A C21 H21B 109.5 . . ?
H21A C21 H21C 109.5 . . ?
H21B C21 H21C 109.5 . . ?
C18 C22 H22A 109.5 . . ?
C18 C22 H22B 109.5 . . ?
C18 C22 H22C 109.5 . . ?
H22A C22 H22B 109.5 . . ?
H22A C22 H22C 109.5 . . ?
H22B C22 H22C 109.5 . . ?
C20 C23 H23A 109.5 . . ?
C20 C23 H23B 109.5 . . ?
C20 C23 H23C 109.5 . . ?
H23A C23 H23B 109.5 . . ?
H23A C23 H23C 109.5 . . ?
H23B C23 H23C 109.5 . . ?
N3 C24 C25 110.70(17) . . ?
N3 C24 C27 120.11(19) . . ?
C25 C24 C27 128.94(17) . . ?
C24 C25 C26 103.19(16) . . ?
C24 C25 B2 128.79(17) . . ?
C26 C25 B2 127.21(19) . . ?
N4 C26 C25 110.08(17) . . ?
N4 C26 C28 120.22(16) . . ?
C25 C26 C28 129.70(18) . . ?
C24 C27 H27A 109.5 . . ?
C24 C27 H27B 109.5 . . ?
C24 C27 H27C 109.5 . . ?
H27A C27 H27B 109.5 . . ?
H27A C27 H27C 109.5 . . ?
H27B C27 H27C 109.5 . . ?
C26 C28 H28A 109.5 . . ?
C26 C28 H28B 109.5 . . ?
C26 C28 H28C 109.5 . . ?
H28A C28 H28B 109.5 . . ?
H28A C28 H28C 109.5 . . ?
H28B C28 H28C 109.5 . . ?
C30 C29 C34 117.41(19) . . ?
C30 C29 B2 122.92(17) . . ?
C34 C29 B2 119.63(17) . . ?
C29 C30 C35 121.5(2) . . ?
C31 C30 C29 120.67(18) . . ?
C31 C30 C35 117.73(19) . . ?
C30 C31 H31 118.9 . . ?
C32 C31 C30 122.16(19) . . ?
C32 C31 H31 118.9 . . ?
C31 C32 C33 117.2(2) . . ?
C31 C32 C36 122.2(2) . . ?
C33 C32 C36 120.6(2) . . ?
C32 C33 H33 118.7 . . ?
C34 C33 C32 122.63(19) . . ?
C34 C33 H33 118.7 . . ?
C29 C34 C37 122.52(18) . . ?
C33 C34 C29 119.91(18) . . ?
C33 C34 C37 117.58(17) . . ?
C30 C35 H35A 109.5 . . ?
C30 C35 H35B 109.5 . . ?
C30 C35 H35C 109.5 . . ?
H35A C35 H35B 109.5 . . ?
H35A C35 H35C 109.5 . . ?
H35B C35 H35C 109.5 . . ?
C32 C36 H36A 109.5 . . ?
C32 C36 H36B 109.5 . . ?
C32 C36 H36C 109.5 . . ?
H36A C36 H36B 109.5 . . ?
H36A C36 H36C 109.5 . . ?
H36B C36 H36C 109.5 . . ?
C34 C37 H37A 109.5 . . ?
C34 C37 H37B 109.5 . . ?
C34 C37 H37C 109.5 . . ?
H37A C37 H37B 109.5 . . ?
H37A C37 H37C 109.5 . . ?
H37B C37 H37C 109.5 . . ?
C39 C38 C43 117.93(17) . . ?
C39 C38 B2 120.31(17) . . ?
C43 C38 B2 121.76(17) . . ?
C38 C39 C44 121.70(19) . . ?
C40 C39 C38 120.06(19) . . ?
C40 C39 C44 118.20(19) . . ?
C39 C40 H40 118.9 . . ?
C41 C40 C39 122.1(2) . . ?
C41 C40 H40 118.9 . . ?
C40 C41 C45 121.1(2) . . ?
C42 C41 C40 117.84(18) . . ?
C42 C41 C45 121.0(2) . . ?
C41 C42 H42 119.1 . . ?
C41 C42 C43 121.78(18) . . ?
C43 C42 H42 119.1 . . ?
C38 C43 C46 121.09(17) . . ?
C42 C43 C38 120.24(18) . . ?
C42 C43 C46 118.64(17) . . ?
C39 C44 H44A 109.5 . . ?
C39 C44 H44B 109.5 . . ?
C39 C44 H44C 109.5 . . ?
H44A C44 H44B 109.5 . . ?
H44A C44 H44C 109.5 . . ?
H44B C44 H44C 109.5 . . ?
C41 C45 H45A 109.5 . . ?
C41 C45 H45B 109.5 . . ?
C41 C45 H45C 109.5 . . ?
H45A C45 H45B 109.5 . . ?
H45A C45 H45C 109.5 . . ?
H45B C45 H45C 109.5 . . ?
C43 C46 H46A 109.5 . . ?
C43 C46 H46B 109.5 . . ?
C43 C46 H46C 109.5 . . ?
H46A C46 H46B 109.5 . . ?
H46A C46 H46C 109.5 . . ?
H46B C46 H46C 109.5 . . ?
N5 C47 C48 110.06(16) . . ?
N5 C47 C50 118.79(16) . . ?
C48 C47 C50 131.06(17) . . ?
C47 C48 C49 103.29(15) . . ?
C47 C48 B3 126.71(17) . . ?
C49 C48 B3 129.85(17) . . ?
N6 C49 C48 110.30(16) . . ?
N6 C49 C51 120.16(16) . . ?
C48 C49 C51 129.52(16) . . ?
C47 C50 H50A 109.5 . . ?
C47 C50 H50B 109.5 . . ?
C47 C50 H50C 109.5 . . ?
H50A C50 H50B 109.5 . . ?
H50A C50 H50C 109.5 . . ?
H50B C50 H50C 109.5 . . ?
C49 C51 H51A 109.5 . . ?
C49 C51 H51B 109.5 . . ?
C49 C51 H51C 109.5 . . ?
H51A C51 H51B 109.5 . . ?
H51A C51 H51C 109.5 . . ?
H51B C51 H51C 109.5 . . ?
C53 C52 C57 117.55(17) . . ?
C53 C52 B3 121.33(16) . . ?
C57 C52 B3 121.02(17) . . ?
C52 C53 C58 123.18(18) . . ?
C54 C53 C52 120.27(19) . . ?
C54 C53 C58 116.54(19) . . ?
C53 C54 H54 119.1 . . ?
C55 C54 C53 121.8(2) . . ?
C55 C54 H54 119.1 . . ?
C54 C55 C59 120.4(2) . . ?
C56 C55 C54 118.11(19) . . ?
C56 C55 C59 121.5(2) . . ?
C55 C56 H56 119.3 . . ?
C55 C56 C57 121.48(19) . . ?
C57 C56 H56 119.3 . . ?
C52 C57 C60 121.26(17) . . ?
C56 C57 C52 120.71(19) . . ?
C56 C57 C60 117.98(18) . . ?
C53 C58 H58A 109.5 . . ?
C53 C58 H58B 109.5 . . ?
C53 C58 H58C 109.5 . . ?
H58A C58 H58B 109.5 . . ?
H58A C58 H58C 109.5 . . ?
H58B C58 H58C 109.5 . . ?
C55 C59 H59A 109.5 . . ?
C55 C59 H59B 109.5 . . ?
C55 C59 H59C 109.5 . . ?
H59A C59 H59B 109.5 . . ?
H59A C59 H59C 109.5 . . ?
H59B C59 H59C 109.5 . . ?
C57 C60 H60A 109.5 . . ?
C57 C60 H60B 109.5 . . ?
C57 C60 H60C 109.5 . . ?
H60A C60 H60B 109.5 . . ?
H60A C60 H60C 109.5 . . ?
H60B C60 H60C 109.5 . . ?
C62 C61 B3 119.97(18) . . ?
C66 C61 C62 117.61(19) . . ?
C66 C61 B3 122.25(18) . . ?
C61 C62 C67 121.33(18) . . ?
C63 C62 C61 120.4(2) . . ?
C63 C62 C67 118.2(2) . . ?
C62 C63 H63 119.1 . . ?
C64 C63 C62 121.8(2) . . ?
C64 C63 H63 119.1 . . ?
C63 C64 C68 121.1(3) . . ?
C65 C64 C63 118.0(2) . . ?
C65 C64 C68 120.9(3) . . ?
C64 C65 H65 119.0 . . ?
C64 C65 C66 122.0(2) . . ?
C66 C65 H65 119.0 . . ?
C61 C66 C69 122.68(19) . . ?
C65 C66 C61 120.0(2) . . ?
C65 C66 C69 117.3(2) . . ?
C62 C67 H67A 109.5 . . ?
C62 C67 H67B 109.5 . . ?
C62 C67 H67C 109.5 . . ?
H67A C67 H67B 109.5 . . ?
H67A C67 H67C 109.5 . . ?
H67B C67 H67C 109.5 . . ?
C64 C68 H68A 109.5 . . ?
C64 C68 H68B 109.5 . . ?
C64 C68 H68C 109.5 . . ?
H68A C68 H68B 109.5 . . ?
H68A C68 H68C 109.5 . . ?
H68B C68 H68C 109.5 . . ?
C66 C69 H69A 109.5 . . ?
C66 C69 H69B 109.5 . . ?
C66 C69 H69C 109.5 . . ?
H69A C69 H69B 109.5 . . ?
H69A C69 H69C 109.5 . . ?
H69B C69 H69C 109.5 . . ?
C2 B1 C6 121.35(16) . . ?
C2 B1 C15 119.30(16) . . ?
C15 B1 C6 119.31(16) . . ?
C25 B2 C29 117.11(16) . . ?
C25 B2 C38 120.13(18) . . ?
C29 B2 C38 122.72(17) . . ?
C48 B3 C52 122.09(17) . . ?
C48 B3 C61 117.29(16) . . ?
C52 B3 C61 120.47(16) . . ?
H70A C70 H70B 109.5 . . ?
H70A C70 H70C 109.5 . . ?
H70B C70 H70C 109.5 . . ?
C71 C70 H70A 109.5 . . ?
C71 C70 H70B 109.5 . . ?
C71 C70 H70C 109.5 . . ?
C70 C71 H71A 111.1 . . ?
C70 C71 H71B 111.1 . . ?
C70 C71 C72 126.4(4) . . ?
C70 C71 C72I 103.3(4) . . ?
H71A C71 H71B 109.1 . . ?
C72I C71 H71A 111.1 . . ?
C72I C71 H71B 111.1 . . ?
C71 C72 H72A 107.1 . . ?
C71 C72 H72B 107.1 . . ?
C71 C72 C73 121.0(5) . . ?
H72A C72 H72B 106.8 . . ?
C73 C72 H72A 107.1 . . ?
C73 C72 H72B 107.1 . . ?
C72 C73 H73A 109.9 . . ?
C72 C73 H73B 109.9 . . ?
C72 C73 C74 109.1(5) . . ?
H73A C73 H73B 108.3 . . ?
C74 C73 H73A 109.9 . . ?
C74 C73 H73B 109.9 . . ?
C73 C74 H74A 109.2 . . ?
C73 C74 H74B 109.2 . . ?
H74A C74 H74B 107.9 . . ?
C75 C74 C73 111.9(5) . . ?
C75 C74 H74A 109.2 . . ?
C75 C74 H74B 109.2 . . ?
C74 C75 H75A 108.0 . . ?
C74 C75 H75B 108.0 . . ?
C74 C75 C76 117.0(5) . . ?
H75A C75 H75B 107.3 . . ?
C76 C75 H75A 108.0 . . ?
C76 C75 H75B 108.0 . . ?
C75 C76 H76A 109.5 . . ?
C75 C76 H76B 109.5 . . ?
C75 C76 H76C 109.5 . . ?
H76A C76 H76B 109.5 . . ?
H76A C76 H76C 109.5 . . ?
H76B C76 H76C 109.5 . . ?
C71 C72I H72C 108.2 . . ?
C71 C72I H72D 108.2 . . ?
H72C C72I H72D 107.3 . . ?
C73I C72I C71 116.4(4) . . ?
C73I C72I H72C 108.2 . . ?
C73I C72I H72D 108.2 . . ?
C72I C73I H73C 109.0 . . ?
C72I C73I H73D 109.0 . . ?
H73C C73I H73D 107.8 . . ?
C74I C73I C72I 112.9(5) . . ?
C74I C73I H73C 109.0 . . ?
C74I C73I H73D 109.0 . . ?
C73I C74I H74C 108.7 . . ?
C73I C74I H74D 108.7 . . ?
H74C C74I H74D 107.6 . . ?
C75I C74I C73I 114.4(5) . . ?
C75I C74I H74C 108.7 . . ?
C75I C74I H74D 108.7 . . ?
C74I C75I H75C 109.2 . . ?
C74I C75I H75D 109.2 . . ?
C74I C75I C76I 111.9(6) . . ?
H75C C75I H75D 107.9 . . ?
C76I C75I H75C 109.2 . . ?
C76I C75I H75D 109.2 . . ?
C75I C76I H76D 109.5 . . ?
C75I C76I H76E 109.5 . . ?
C75I C76I H76F 109.5 . . ?
H76D C76I H76E 109.5 . . ?
H76D C76I H76F 109.5 . . ?
H76E C76I H76F 109.5 . . ?

loop_
_geom_bond_atom_site_label_1
_geom_bond_atom_site_label_2
_geom_bond_distance
_geom_bond_site_symmetry_2
_geom_bond_publ_flag
Cu1 Cu2 3.0066(3) 2_666 ?
Cu1 N1 1.8662(16) . ?
Cu1 N6 1.8639(16) . ?
Cu2 N2 1.8632(17) . ?
Cu2 N3 1.8665(17) . ?
Cu3 N4 1.8520(15) . ?
Cu3 N5 1.8575(15) . ?
N1 N2 1.387(2) . ?
N1 C1 1.333(2) . ?
N2 C3 1.346(2) . ?
N3 N4 1.385(2) . ?
N3 C24 1.342(2) . ?
N4 C26 1.338(3) . ?
N5 N6 1.388(2) . ?
N5 C47 1.333(2) . ?
N6 C49 1.335(2) . ?
C1 C2 1.423(2) . ?
C1 C4 1.495(3) . ?
C2 C3 1.418(3) . ?
C2 B1 1.532(3) . ?
C3 C5 1.498(3) . ?
C4 H4A 0.9800 . ?
C4 H4B 0.9800 . ?
C4 H4C 0.9800 . ?
C5 H5A 0.9800 . ?
C5 H5B 0.9800 . ?
C5 H5C 0.9800 . ?
C6 C7 1.415(3) . ?
C6 C11 1.414(3) . ?
C6 B1 1.594(3) . ?
C7 C8 1.396(3) . ?
C7 C12 1.511(3) . ?
C8 H8 0.9500 . ?
C8 C9 1.388(3) . ?
C9 C10 1.388(3) . ?
C9 C13 1.506(3) . ?
C10 H10 0.9500 . ?
C10 C11 1.392(3) . ?
C11 C14 1.515(3) . ?
C12 H12A 0.9800 . ?
C12 H12B 0.9800 . ?
C12 H12C 0.9800 . ?
C13 H13A 0.9800 . ?
C13 H13B 0.9800 . ?
C13 H13C 0.9800 . ?
C14 H14A 0.9800 . ?
C14 H14B 0.9800 . ?
C14 H14C 0.9800 . ?
C15 C16 1.409(2) . ?
C15 C20 1.414(3) . ?
C15 B1 1.583(3) . ?
C16 C17 1.397(2) . ?
C16 C21 1.515(3) . ?
C17 H17 0.9500 . ?
C17 C18 1.385(3) . ?
C18 C19 1.392(3) . ?
C18 C22 1.507(3) . ?
C19 H19 0.9500 . ?
C19 C20 1.387(2) . ?
C20 C23 1.509(3) . ?
C21 H21A 0.9800 . ?
C21 H21B 0.9800 . ?
C21 H21C 0.9800 . ?
C22 H22A 0.9800 . ?
C22 H22B 0.9800 . ?
C22 H22C 0.9800 . ?
C23 H23A 0.9800 . ?
C23 H23B 0.9800 . ?
C23 H23C 0.9800 . ?
C24 C25 1.409(3) . ?
C24 C27 1.499(3) . ?
C25 C26 1.415(2) . ?
C25 B2 1.540(3) . ?
C26 C28 1.494(3) . ?
C27 H27A 0.9800 . ?
C27 H27B 0.9800 . ?
C27 H27C 0.9800 . ?
C28 H28A 0.9800 . ?
C28 H28B 0.9800 . ?
C28 H28C 0.9800 . ?
C29 C30 1.412(3) . ?
C29 C34 1.419(3) . ?
C29 B2 1.580(3) . ?
C30 C31 1.393(3) . ?
C30 C35 1.508(3) . ?
C31 H31 0.9500 . ?
C31 C32 1.380(3) . ?
C32 C33 1.397(3) . ?
C32 C36 1.510(3) . ?
C33 H33 0.9500 . ?
C33 C34 1.386(3) . ?
C34 C37 1.517(3) . ?
C35 H35A 0.9800 . ?
C35 H35B 0.9800 . ?
C35 H35C 0.9800 . ?
C36 H36A 0.9800 . ?
C36 H36B 0.9800 . ?
C36 H36C 0.9800 . ?
C37 H37A 0.9800 . ?
C37 H37B 0.9800 . ?
C37 H37C 0.9800 . ?
C38 C39 1.408(3) . ?
C38 C43 1.412(3) . ?
C38 B2 1.586(3) . ?
C39 C40 1.394(3) . ?
C39 C44 1.520(3) . ?
C40 H40 0.9500 . ?
C40 C41 1.387(3) . ?
C41 C42 1.384(3) . ?
C41 C45 1.507(3) . ?
C42 H42 0.9500 . ?
C42 C43 1.397(3) . ?
C43 C46 1.503(3) . ?
C44 H44A 0.9800 . ?
C44 H44B 0.9800 . ?
C44 H44C 0.9800 . ?
C45 H45A 0.9800 . ?
C45 H45B 0.9800 . ?
C45 H45C 0.9800 . ?
C46 H46A 0.9800 . ?
C46 H46B 0.9800 . ?
C46 H46C 0.9800 . ?
C47 C48 1.413(2) . ?
C47 C50 1.496(3) . ?
C48 C49 1.417(2) . ?
C48 B3 1.539(3) . ?
C49 C51 1.496(3) . ?
C50 H50A 0.9800 . ?
C50 H50B 0.9800 . ?
C50 H50C 0.9800 . ?
C51 H51A 0.9800 . ?
C51 H51B 0.9800 . ?
C51 H51C 0.9800 . ?
C52 C53 1.411(3) . ?
C52 C57 1.414(3) . ?
C52 B3 1.582(3) . ?
C53 C54 1.397(3) . ?
C53 C58 1.521(3) . ?
C54 H54 0.9500 . ?
C54 C55 1.391(3) . ?
C55 C56 1.387(3) . ?
C55 C59 1.510(3) . ?
C56 H56 0.9500 . ?
C56 C57 1.395(3) . ?
C57 C60 1.513(3) . ?
C58 H58A 0.9800 . ?
C58 H58B 0.9800 . ?
C58 H58C 0.9800 . ?
C59 H59A 0.9800 . ?
C59 H59B 0.9800 . ?
C59 H59C 0.9800 . ?
C60 H60A 0.9800 . ?
C60 H60B 0.9800 . ?
C60 H60C 0.9800 . ?
C61 C62 1.413(3) . ?
C61 C66 1.406(3) . ?
C61 B3 1.595(3) . ?
C62 C63 1.398(3) . ?
C62 C67 1.506(3) . ?
C63 H63 0.9500 . ?
C63 C64 1.379(4) . ?
C64 C65 1.379(4) . ?
C64 C68 1.520(3) . ?
C65 H65 0.9500 . ?
C65 C66 1.405(3) . ?
C66 C69 1.508(3) . ?
C67 H67A 0.9800 . ?
C67 H67B 0.9800 . ?
C67 H67C 0.9800 . ?
C68 H68A 0.9800 . ?
C68 H68B 0.9800 . ?
C68 H68C 0.9800 . ?
C69 H69A 0.9800 . ?
C69 H69B 0.9800 . ?
C69 H69C 0.9800 . ?
C70 H70A 0.9800 . ?
C70 H70B 0.9800 . ?
C70 H70C 0.9800 . ?
C70 C71 1.485(4) . ?
C71 H71A 0.9900 . ?
C71 H71B 0.9900 . ?
C71 C72 1.496(4) . ?
C71 C72I 1.525(4) . ?
C72 H72A 0.9900 . ?
C72 H72B 0.9900 . ?
C72 C73 1.509(5) . ?
C73 H73A 0.9900 . ?
C73 H73B 0.9900 . ?
C73 C74 1.527(4) . ?
C74 H74A 0.9900 . ?
C74 H74B 0.9900 . ?
C74 C75 1.513(5) . ?
C75 H75A 0.9900 . ?
C75 H75B 0.9900 . ?
C75 C76 1.514(5) . ?
C76 H76A 0.9800 . ?
C76 H76B 0.9800 . ?
C76 H76C 0.9800 . ?
C72I H72C 0.9900 . ?
C72I H72D 0.9900 . ?
C72I C73I 1.519(4) . ?
C73I H73C 0.9900 . ?
C73I H73D 0.9900 . ?
C73I C74I 1.511(5) . ?
C74I H74C 0.9900 . ?
C74I H74D 0.9900 . ?
C74I C75I 1.505(5) . ?
C75I H75C 0.9900 . ?
C75I H75D 0.9900 . ?
C75I C76I 1.510(5) . ?
C76I H76D 0.9800 . ?
C76I H76E 0.9800 . ?
C76I H76F 0.9800 . ?

loop_
_geom_torsion_atom_site_label_1
_geom_torsion_atom_site_label_2
_geom_torsion_atom_site_label_3
_geom_torsion_atom_site_label_4
_geom_torsion
_geom_torsion_site_symmetry_1
_geom_torsion_site_symmetry_2
_geom_torsion_site_symmetry_3
_geom_torsion_site_symmetry_4
_geom_torsion_publ_flag
Cu1 Cu2 N2 N1 102.94(13) 2_666 . . . ?
Cu1 Cu2 N2 C3 -92.55(17) 2_666 . . . ?
Cu1 Cu2 N3 N4 -113.85(13) 2_666 . . . ?
Cu1 Cu2 N3 C24 94.91(19) 2_666 . . . ?
Cu1 N1 N2 Cu2 -5.7(2) . . . . ?
Cu1 N1 N2 C3 -173.09(12) . . . . ?
Cu1 N1 C1 C2 173.35(13) . . . . ?
Cu1 N1 C1 C4 -3.4(3) . . . . ?
Cu1 N6 C49 C48 -173.77(15) . . . . ?
Cu1 N6 C49 C51 7.3(3) . . . . ?
Cu2 Cu1 N1 N2 -54.61(13) 2_666 . . . ?
Cu2 Cu1 N1 C1 131.86(17) 2_666 . . . ?
Cu2 Cu1 N6 N5 63.65(12) 2_666 . . . ?
Cu2 Cu1 N6 C49 -124.06(19) 2_666 . . . ?
Cu2 N2 C3 C2 -168.34(13) . . . . ?
Cu2 N2 C3 C5 11.4(3) . . . . ?
Cu2 N3 N4 Cu3 21.34(17) . . . . ?
Cu2 N3 N4 C26 -155.61(13) . . . . ?
Cu2 N3 C24 C25 150.44(15) . . . . ?
Cu2 N3 C24 C27 -24.3(3) . . . . ?
Cu3 N4 C26 C25 -179.46(14) . . . . ?
Cu3 N4 C26 C28 0.3(3) . . . . ?
Cu3 N5 N6 Cu1 5.97(19) . . . . ?
Cu3 N5 N6 C49 -168.49(13) . . . . ?
Cu3 N5 C47 C48 167.39(14) . . . . ?
Cu3 N5 C47 C50 -9.4(3) . . . . ?
N1 N2 C3 C2 -2.1(2) . . . . ?
N1 N2 C3 C5 177.60(16) . . . . ?
N1 C1 C2 C3 -0.5(2) . . . . ?
N1 C1 C2 B1 179.35(18) . . . . ?
N2 Cu2 N3 N4 76.4(3) . . . . ?
N2 Cu2 N3 C24 -74.9(3) . . . . ?
N2 N1 C1 C2 -0.8(2) . . . . ?
N2 N1 C1 C4 -177.55(16) . . . . ?
N3 Cu2 N2 N1 -88.5(3) . . . . ?
N3 Cu2 N2 C3 76.1(3) . . . . ?
N3 N4 C26 C25 -3.0(2) . . . . ?
N3 N4 C26 C28 176.72(16) . . . . ?
N3 C24 C25 C26 0.2(2) . . . . ?
N3 C24 C25 B2 -169.93(18) . . . . ?
N4 N3 C24 C25 -2.0(2) . . . . ?
N4 N3 C24 C27 -176.73(17) . . . . ?
N5 N6 C49 C48 -1.1(2) . . . . ?
N5 N6 C49 C51 180.00(17) . . . . ?
N5 C47 C48 C49 0.8(2) . . . . ?
N5 C47 C48 B3 -175.01(18) . . . . ?
N6 N5 C47 C48 -1.5(2) . . . . ?
N6 N5 C47 C50 -178.31(18) . . . . ?
C1 N1 N2 Cu2 169.12(13) . . . . ?
C1 N1 N2 C3 1.8(2) . . . . ?
C1 C2 C3 N2 1.6(2) . . . . ?
C1 C2 C3 C5 -178.1(2) . . . . ?
C1 C2 B1 C6 -22.2(3) . . . . ?
C1 C2 B1 C15 160.09(19) . . . . ?
C3 C2 B1 C6 157.59(19) . . . . ?
C3 C2 B1 C15 -20.2(3) . . . . ?
C4 C1 C2 C3 175.93(19) . . . . ?
C4 C1 C2 B1 -4.3(3) . . . . ?
C6 C7 C8 C9 -0.5(3) . . . . ?
C7 C6 C11 C10 1.9(3) . . . . ?
C7 C6 C11 C14 -179.71(18) . . . . ?
C7 C6 B1 C2 -53.8(3) . . . . ?
C7 C6 B1 C15 124.0(2) . . . . ?
C7 C8 C9 C10 1.1(3) . . . . ?
C7 C8 C9 C13 -179.1(2) . . . . ?
C8 C9 C10 C11 -0.2(3) . . . . ?
C9 C10 C11 C6 -1.3(3) . . . . ?
C9 C10 C11 C14 -179.8(2) . . . . ?
C11 C6 C7 C8 -1.0(3) . . . . ?
C11 C6 C7 C12 177.28(18) . . . . ?
C11 C6 B1 C2 128.4(2) . . . . ?
C11 C6 B1 C15 -53.9(3) . . . . ?
C12 C7 C8 C9 -178.9(2) . . . . ?
C13 C9 C10 C11 180.0(2) . . . . ?
C15 C16 C17 C18 -2.3(3) . . . . ?
C16 C15 C20 C19 1.4(3) . . . . ?
C16 C15 C20 C23 178.54(17) . . . . ?
C16 C15 B1 C2 -65.5(3) . . . . ?
C16 C15 B1 C6 116.7(2) . . . . ?
C16 C17 C18 C19 2.3(3) . . . . ?
C16 C17 C18 C22 -177.06(19) . . . . ?
C17 C18 C19 C20 -0.5(3) . . . . ?
C18 C19 C20 C15 -1.4(3) . . . . ?
C18 C19 C20 C23 -178.57(17) . . . . ?
C20 C15 C16 C17 0.4(3) . . . . ?
C20 C15 C16 C21 179.71(18) . . . . ?
C20 C15 B1 C2 112.8(2) . . . . ?
C20 C15 B1 C6 -64.9(2) . . . . ?
C21 C16 C17 C18 178.32(19) . . . . ?
C22 C18 C19 C20 178.90(18) . . . . ?
C24 N3 N4 Cu3 -179.96(13) . . . . ?
C24 N3 N4 C26 3.1(2) . . . . ?
C24 C25 C26 N4 1.7(2) . . . . ?
C24 C25 C26 C28 -177.96(19) . . . . ?
C24 C25 B2 C29 137.6(2) . . . . ?
C24 C25 B2 C38 -40.1(3) . . . . ?
C26 C25 B2 C29 -30.3(3) . . . . ?
C26 C25 B2 C38 151.93(19) . . . . ?
C27 C24 C25 C26 174.4(2) . . . . ?
C27 C24 C25 B2 4.2(3) . . . . ?
C29 C30 C31 C32 -0.5(3) . . . . ?
C30 C29 C34 C33 1.2(3) . . . . ?
C30 C29 C34 C37 -178.76(18) . . . . ?
C30 C29 B2 C25 125.9(2) . . . . ?
C30 C29 B2 C38 -56.5(3) . . . . ?
C30 C31 C32 C33 0.2(3) . . . . ?
C30 C31 C32 C36 179.9(2) . . . . ?
C31 C32 C33 C34 0.8(3) . . . . ?
C32 C33 C34 C29 -1.5(3) . . . . ?
C32 C33 C34 C37 178.4(2) . . . . ?
C34 C29 C30 C31 -0.2(3) . . . . ?
C34 C29 C30 C35 175.75(19) . . . . ?
C34 C29 B2 C25 -51.8(2) . . . . ?
C34 C29 B2 C38 125.9(2) . . . . ?
C35 C30 C31 C32 -176.6(2) . . . . ?
C36 C32 C33 C34 -178.9(2) . . . . ?
C38 C39 C40 C41 -1.0(4) . . . . ?
C39 C38 C43 C42 0.1(3) . . . . ?
C39 C38 C43 C46 178.12(19) . . . . ?
C39 C38 B2 C25 -61.4(3) . . . . ?
C39 C38 B2 C29 121.0(2) . . . . ?
C39 C40 C41 C42 0.4(3) . . . . ?
C39 C40 C41 C45 178.7(2) . . . . ?
C40 C41 C42 C43 0.5(3) . . . . ?
C41 C42 C43 C38 -0.8(3) . . . . ?
C41 C42 C43 C46 -178.81(18) . . . . ?
C43 C38 C39 C40 0.7(3) . . . . ?
C43 C38 C39 C44 178.4(2) . . . . ?
C43 C38 B2 C25 118.0(2) . . . . ?
C43 C38 B2 C29 -59.6(3) . . . . ?
C44 C39 C40 C41 -178.8(2) . . . . ?
C45 C41 C42 C43 -177.83(19) . . . . ?
C47 N5 N6 Cu1 176.09(13) . . . . ?
C47 N5 N6 C49 1.6(2) . . . . ?
C47 C48 C49 N6 0.2(2) . . . . ?
C47 C48 C49 C51 179.0(2) . . . . ?
C47 C48 B3 C52 153.40(19) . . . . ?
C47 C48 B3 C61 -22.4(3) . . . . ?
C49 C48 B3 C52 -21.3(3) . . . . ?
C49 C48 B3 C61 162.89(19) . . . . ?
C50 C47 C48 C49 177.1(2) . . . . ?
C50 C47 C48 B3 1.2(4) . . . . ?
C52 C53 C54 C55 -2.7(3) . . . . ?
C53 C52 C57 C56 -2.0(3) . . . . ?
C53 C52 C57 C60 175.26(18) . . . . ?
C53 C52 B3 C48 -58.0(3) . . . . ?
C53 C52 B3 C61 117.7(2) . . . . ?
C53 C54 C55 C56 0.0(3) . . . . ?
C53 C54 C55 C59 -179.89(19) . . . . ?
C54 C55 C56 C57 1.6(3) . . . . ?
C55 C56 C57 C52 -0.6(3) . . . . ?
C55 C56 C57 C60 -177.99(18) . . . . ?
C57 C52 C53 C54 3.6(3) . . . . ?
C57 C52 C53 C58 -177.12(18) . . . . ?
C57 C52 B3 C48 125.62(19) . . . . ?
C57 C52 B3 C61 -58.7(2) . . . . ?
C58 C53 C54 C55 178.00(19) . . . . ?
C59 C55 C56 C57 -178.45(19) . . . . ?
C61 C62 C63 C64 -3.0(3) . . . . ?
C62 C61 C66 C65 1.1(3) . . . . ?
C62 C61 C66 C69 -178.99(18) . . . . ?
C62 C61 B3 C48 109.5(2) . . . . ?
C62 C61 B3 C52 -66.3(2) . . . . ?
C62 C63 C64 C65 0.7(3) . . . . ?
C62 C63 C64 C68 -179.2(2) . . . . ?
C63 C64 C65 C66 2.5(3) . . . . ?
C64 C65 C66 C61 -3.5(3) . . . . ?
C64 C65 C66 C69 176.6(2) . . . . ?
C66 C61 C62 C63 2.0(3) . . . . ?
C66 C61 C62 C67 179.38(19) . . . . ?
C66 C61 B3 C48 -65.6(2) . . . . ?
C66 C61 B3 C52 118.5(2) . . . . ?
C67 C62 C63 C64 179.5(2) . . . . ?
C68 C64 C65 C66 -177.6(2) . . . . ?
B1 C2 C3 N2 -178.24(18) . . . . ?
B1 C2 C3 C5 2.1(3) . . . . ?
B1 C6 C7 C8 -178.97(18) . . . . ?
B1 C6 C7 C12 -0.7(3) . . . . ?
B1 C6 C11 C10 179.81(18) . . . . ?
B1 C6 C11 C14 -1.8(3) . . . . ?
B1 C15 C16 C17 178.77(18) . . . . ?
B1 C15 C16 C21 -1.9(3) . . . . ?
B1 C15 C20 C19 -177.01(17) . . . . ?
B1 C15 C20 C23 0.1(3) . . . . ?
B2 C25 C26 N4 172.10(18) . . . . ?
B2 C25 C26 C28 -7.6(3) . . . . ?
B2 C29 C30 C31 -177.94(18) . . . . ?
B2 C29 C30 C35 -2.0(3) . . . . ?
B2 C29 C34 C33 178.97(18) . . . . ?
B2 C29 C34 C37 -1.0(3) . . . . ?
B2 C38 C39 C40 -179.9(2) . . . . ?
B2 C38 C39 C44 -2.2(4) . . . . ?
B2 C38 C43 C42 -179.25(18) . . . . ?
B2 C38 C43 C46 -1.3(3) . . . . ?
B3 C48 C49 N6 175.85(19) . . . . ?
B3 C48 C49 C51 -5.4(3) . . . . ?
B3 C52 C53 C54 -172.88(18) . . . . ?
B3 C52 C53 C58 6.4(3) . . . . ?
B3 C52 C57 C56 174.50(17) . . . . ?
B3 C52 C57 C60 -8.2(3) . . . . ?
B3 C61 C62 C63 -173.39(18) . . . . ?
B3 C61 C62 C67 4.0(3) . . . . ?
B3 C61 C66 C65 176.38(18) . . . . ?
B3 C61 C66 C69 -3.7(3) . . . . ?
C70 C71 C72 C73 -39.2(8) . . . . ?
C70 C71 C72I C73I -62.1(7) . . . . ?
C71 C72 C73 C74 -66.5(7) . . . . ?
C71 C72I C73I C74I -58.6(9) . . . . ?
C72 C73 C74 C75 -165.0(5) . . . . ?
C73 C74 C75 C76 -58.2(8) . . . . ?
C72I C73I C74I C75I 173.4(6) . . . . ?
C73I C74I C75I C76I 174.9(7) . . . . ?
